data_7225527
loop_
_publ_author_name
'Ben Salah, Assila Maatar'
'Sayari, Nadhem'
'Na\"ili, Houcine'
'Norquist, Alex'

_publ_section_title
;
 Chiral and achiral copper(II) complexes: structure, bonding and
 biological activities
;
_journal_name_full 'RSC Adv.'
_journal_paper_doi 10.1039/C6RA09630A
_journal_year 2016
_chemical_formula_moiety 'C8 H12 Cl4 Cu1 N1'
_chemical_formula_sum 'C8 H12 Cl2 Cu0.5 N'
_chemical_formula_weight 224.86
_chemical_name_systematic
;
 ?
;
_space_group_IT_number 5
_symmetry_cell_setting monoclinic
_symmetry_space_group_name_Hall 'C 2y'
_symmetry_space_group_name_H-M 'C 1 2 1'
_atom_sites_solution_hydrogens geom
_atom_sites_solution_primary direct
_atom_sites_solution_secondary difmap
_audit_block_doi 10.5517/cc14bmjm
_audit_creation_method SHELXL-97
_audit_update_record
;
2015-03-09 deposited with the CCDC.
2016-06-10 downloaded from the CCDC.
;
_cell_angle_alpha 90.00
_cell_angle_beta 95.916(2)
_cell_angle_gamma 90.00
_cell_formula_units_Z 4
_cell_length_a 10.5419(3)
_cell_length_b 7.2444(2)
_cell_length_c 13.9027(4)
_cell_measurement_reflns_used 8104
_cell_measurement_temperature 293(2)
_cell_measurement_theta_max 27.48
_cell_measurement_theta_min 2.91
_cell_volume 1056.09(5)
_computing_structure_refinement 'SHELXL-97 (Sheldrick, 1997)'
_diffrn_ambient_temperature 293(2)
_diffrn_measured_fraction_theta_full 0.998
_diffrn_measured_fraction_theta_max 0.998
_diffrn_measurement_device_type KappaCCD
_diffrn_measurement_method 'CCD rotation images, thick slices'
_diffrn_radiation_monochromator 'horizonally mounted graphite crystal'
_diffrn_radiation_source 'fine-focus sealed tube'
_diffrn_radiation_type MoK\a
_diffrn_radiation_wavelength 0.71073
_diffrn_reflns_av_R_equivalents 0.0812
_diffrn_reflns_av_sigmaI/netI 0.0586
_diffrn_reflns_limit_h_max 13
_diffrn_reflns_limit_h_min -12
_diffrn_reflns_limit_k_max 9
_diffrn_reflns_limit_k_min -9
_diffrn_reflns_limit_l_max 18
_diffrn_reflns_limit_l_min -18
_diffrn_reflns_number 7146
_diffrn_reflns_theta_full 27.50
_diffrn_reflns_theta_max 27.50
_diffrn_reflns_theta_min 2.95
_exptl_absorpt_coefficient_mu 1.540
_exptl_absorpt_correction_T_max 0.724
_exptl_absorpt_correction_T_min 0.636
_exptl_absorpt_correction_type analytical
_exptl_crystal_colour green
_exptl_crystal_density_diffrn 1.414
_exptl_crystal_density_method 'not measured'
_exptl_crystal_description prism
_exptl_crystal_F_000 462
_exptl_crystal_size_max 0.31
_exptl_crystal_size_mid 0.25
_exptl_crystal_size_min 0.21
_refine_diff_density_max 0.608
_refine_diff_density_min -0.497
_refine_diff_density_rms 0.063
_refine_ls_abs_structure_details 'Flack H D (1983), Acta Cryst. A39, 876-881'
_refine_ls_abs_structure_Flack -0.028(19)
_refine_ls_extinction_coef 0.017(3)
_refine_ls_extinction_expression Fc^*^=kFc[1+0.001xFc^2^\l^3^/sin(2\q)]^-1/4^
_refine_ls_extinction_method SHELXL
_refine_ls_goodness_of_fit_ref 0.945
_refine_ls_hydrogen_treatment mixed
_refine_ls_matrix_type full
_refine_ls_number_parameters 106
_refine_ls_number_reflns 2434
_refine_ls_number_restraints 1
_refine_ls_restrained_S_all 0.945
_refine_ls_R_factor_all 0.0554
_refine_ls_R_factor_gt 0.0443
_refine_ls_shift/su_max 0.000
_refine_ls_shift/su_mean 0.000
_refine_ls_structure_factor_coef Fsqd
_refine_ls_weighting_details 'calc w=1/[\s^2^(Fo^2^)+(0.0851P)^2^+0.5012P] where P=(Fo^2^+2Fc^2^)/3'
_refine_ls_weighting_scheme calc
_refine_ls_wR_factor_gt 0.1148
_refine_ls_wR_factor_ref 0.1273
_reflns_number_gt 2067
_reflns_number_total 2434
_reflns_threshold_expression >2sigma(I)
_cod_data_source_file c6ra09630a1.cif
_cod_data_source_block import
_cod_original_sg_symbol_H-M C2
_cod_original_formula_sum 'C8 H12 Cl2 Cu0.50 N'
_cod_database_code 7225527

loop_
_symmetry_equiv_pos_as_xyz
'x, y, z'
'-x, y, -z'
'x+1/2, y+1/2, z'
'-x+1/2, y+1/2, -z'

loop_
_atom_site_label
_atom_site_type_symbol
_atom_site_fract_x
_atom_site_fract_y
_atom_site_fract_z
_atom_site_U_iso_or_equiv
_atom_site_adp_type
_atom_site_occupancy
_atom_site_symmetry_multiplicity
_atom_site_calc_flag
_atom_site_refinement_flags
Cu1 Cu 0.5000 0.08896(6) 0.0000 0.0480(2) Uani 1 2 d S
Cl1 Cl 0.38125(9) 0.30692(12) 0.06554(7) 0.0512(3) Uani 1 1 d .
Cl2 Cl 0.46742(15) -0.11742(17) 0.11444(10) 0.0798(4) Uani 1 1 d .
N1 N 0.1599(3) 0.0433(4) 0.1324(2) 0.0493(7) Uani 1 1 d .
H1A H 0.1279 -0.0397 0.0893 0.074 Uiso 1 1 calc R
H1B H 0.2436 0.0532 0.1296 0.074 Uiso 1 1 calc R
H1C H 0.1231 0.1522 0.1192 0.074 Uiso 1 1 calc R
C2 C 0.1349(4) -0.0170(5) 0.2319(3) 0.0498(9) Uani 1 1 d .
H2 H 0.0423 -0.0207 0.2342 0.060 Uiso 1 1 calc R
C3 C 0.1890(4) 0.1229(5) 0.3042(3) 0.0493(9) Uani 1 1 d .
C1 C 0.1863(6) -0.2111(6) 0.2499(4) 0.0731(13) Uani 1 1 d .
H1D H 0.1478 -0.2924 0.2007 0.110 Uiso 1 1 calc R
H1E H 0.1666 -0.2529 0.3122 0.110 Uiso 1 1 calc R
H1F H 0.2771 -0.2108 0.2481 0.110 Uiso 1 1 calc R
C4 C 0.3193(5) 0.1518(7) 0.3219(3) 0.0625(11) Uani 1 1 d .
H4 H 0.3749 0.0832 0.2883 0.075 Uiso 1 1 calc R
C5 C 0.3673(6) 0.2815(9) 0.3889(4) 0.0840(16) Uani 1 1 d .
H5 H 0.4549 0.3002 0.3998 0.101 Uiso 1 1 calc R
C8 C 0.1079(5) 0.2290(8) 0.3551(4) 0.0691(13) Uani 1 1 d .
H8 H 0.0201 0.2131 0.3439 0.083 Uiso 1 1 calc R
C7 C 0.1577(7) 0.3580(9) 0.4221(4) 0.0881(19) Uani 1 1 d .
H7 H 0.1030 0.4285 0.4555 0.106 Uiso 1 1 calc R
C6 C 0.2866(8) 0.3828(9) 0.4396(4) 0.092(2) Uani 1 1 d .
H6 H 0.3194 0.4680 0.4856 0.110 Uiso 1 1 calc R

loop_
_atom_site_aniso_label
_atom_site_aniso_U_11
_atom_site_aniso_U_22
_atom_site_aniso_U_33
_atom_site_aniso_U_23
_atom_site_aniso_U_13
_atom_site_aniso_U_12
Cu1 0.0551(4) 0.0394(3) 0.0494(4) 0.000 0.0050(2) 0.000
Cl1 0.0567(6) 0.0447(5) 0.0539(5) 0.0028(4) 0.0146(4) 0.0025(4)
Cl2 0.0938(9) 0.0589(6) 0.0905(9) 0.0332(6) 0.0278(7) 0.0246(6)
N1 0.0575(18) 0.0470(18) 0.0429(15) -0.0049(12) 0.0030(12) -0.0049(13)
C2 0.0465(19) 0.050(2) 0.052(2) 0.0064(16) 0.0029(15) -0.0061(16)
C3 0.060(2) 0.049(2) 0.0394(16) 0.0040(15) 0.0077(14) 0.0048(17)
C1 0.089(4) 0.044(2) 0.084(3) 0.015(2) -0.002(3) -0.004(2)
C4 0.062(2) 0.075(3) 0.050(2) -0.0076(19) 0.0035(19) -0.012(2)
C5 0.096(4) 0.091(4) 0.062(3) -0.007(3) -0.009(3) -0.028(3)
C8 0.076(3) 0.076(3) 0.056(3) 0.003(2) 0.012(2) 0.016(3)
C7 0.128(6) 0.074(4) 0.062(3) -0.008(3) 0.010(3) 0.029(4)
C6 0.157(7) 0.065(3) 0.050(3) -0.010(2) -0.011(3) -0.011(4)

loop_
_atom_type_symbol
_atom_type_description
_atom_type_scat_dispersion_real
_atom_type_scat_dispersion_imag
_atom_type_scat_source
C C 0.0033 0.0016 'International Tables Vol C Tables 4.2.6.8 and 6.1.1.4'
H H 0.0000 0.0000 'International Tables Vol C Tables 4.2.6.8 and 6.1.1.4'
N N 0.0061 0.0033 'International Tables Vol C Tables 4.2.6.8 and 6.1.1.4'
Cl Cl 0.1484 0.1585 'International Tables Vol C Tables 4.2.6.8 and 6.1.1.4'
Cu Cu 0.3201 1.2651 'International Tables Vol C Tables 4.2.6.8 and 6.1.1.4'

loop_
_geom_angle_atom_site_label_1
_geom_angle_atom_site_label_2
_geom_angle_atom_site_label_3
_geom_angle
_geom_angle_site_symmetry_1
_geom_angle_site_symmetry_3
Cl2 Cu1 Cl2 96.05(8) 2_655 .
Cl2 Cu1 Cl1 152.22(5) 2_655 .
Cl2 Cu1 Cl1 92.76(4) . .
Cl2 Cu1 Cl1 92.76(4) 2_655 2_655
Cl2 Cu1 Cl1 152.22(5) . 2_655
Cl1 Cu1 Cl1 91.56(5) . 2_655
C2 N1 H1A 109.5 . .
C2 N1 H1B 109.5 . .
H1A N1 H1B 109.5 . .
C2 N1 H1C 109.5 . .
H1A N1 H1C 109.5 . .
H1B N1 H1C 109.5 . .
C3 C2 N1 109.3(3) . .
C3 C2 C1 114.3(4) . .
N1 C2 C1 109.1(4) . .
C3 C2 H2 108.0 . .
N1 C2 H2 108.0 . .
C1 C2 H2 108.0 . .
C4 C3 C8 118.3(4) . .
C4 C3 C2 121.6(4) . .
C8 C3 C2 120.1(4) . .
C2 C1 H1D 109.5 . .
C2 C1 H1E 109.5 . .
H1D C1 H1E 109.5 . .
C2 C1 H1F 109.5 . .
H1D C1 H1F 109.5 . .
H1E C1 H1F 109.5 . .
C5 C4 C3 120.7(5) . .
C5 C4 H4 119.7 . .
C3 C4 H4 119.7 . .
C6 C5 C4 120.4(6) . .
C6 C5 H5 119.8 . .
C4 C5 H5 119.8 . .
C7 C8 C3 120.2(5) . .
C7 C8 H8 119.9 . .
C3 C8 H8 119.9 . .
C6 C7 C8 120.6(6) . .
C6 C7 H7 119.7 . .
C8 C7 H7 119.7 . .
C7 C6 C5 119.8(5) . .
C7 C6 H6 120.1 . .
C5 C6 H6 120.1 . .

loop_
_geom_bond_atom_site_label_1
_geom_bond_atom_site_label_2
_geom_bond_distance
_geom_bond_site_symmetry_2
Cu1 Cl2 2.2355(11) 2_655
Cu1 Cl2 2.2355(11) .
Cu1 Cl1 2.2641(9) .
Cu1 Cl1 2.2641(9) 2_655
N1 C2 1.500(5) .
N1 H1A 0.8900 .
N1 H1B 0.8900 .
N1 H1C 0.8900 .
C2 C3 1.498(6) .
C2 C1 1.519(6) .
C2 H2 0.9800 .
C3 C4 1.386(6) .
C3 C8 1.396(6) .
C1 H1D 0.9600 .
C1 H1E 0.9600 .
C1 H1F 0.9600 .
C4 C5 1.382(7) .
C4 H4 0.9300 .
C5 C6 1.372(10) .
C5 H5 0.9300 .
C8 C7 1.384(9) .
C8 H8 0.9300 .
C7 C6 1.367(10) .
C7 H7 0.9300 .
C6 H6 0.9300 .

loop_
_geom_hbond_atom_site_label_D
_geom_hbond_atom_site_label_H
_geom_hbond_atom_site_label_A
_geom_hbond_distance_DH
_geom_hbond_distance_HA
_geom_hbond_distance_DA
_geom_hbond_angle_DHA
_geom_hbond_site_symmetry_A
N1 H1B Cl1 0.89 2.56 3.225(3) 132.3 .
N1 H1B Cl2 0.89 2.69 3.478(4) 148.0 .
N1 H1A Cl1 0.89 2.42 3.232(3) 152.6 4_545
N1 H1C Cl2 0.89 2.34 3.181(4) 158.3 3_455
